data_2225543
loop_
_publ_author_name
'Kaluderovi\'c, Goran N.'
'Mohamad Eshkourfu, Rabia O.'
'G\'omez-Ruiz, Santiago'
'Miti\'c, Dragana'
'Andelkovi\'c, Katarina K.'

_publ_section_title
;
 2,2'-{1,1'-[2,2'-Oxalylbis(hydrazin-2-yl-1-ylidene)]diethylidyne}dipyridinium
 bis(perchlorate) dihydrate
;
_journal_coeditor_code GK2261
_journal_issue 4
_journal_name_full 'Acta Crystallographica Section E'
_journal_page_first o904
_journal_page_last o905
_journal_paper_doi 10.1107/S1600536810010238
_journal_volume 66
_journal_year 2010
_chemical_formula_iupac 'C16 H18 N6 O2 2+, 2Cl O4 -, 2H2 O'
_chemical_formula_moiety 'C16 H18 N6 O2 2+, 2(Cl O4 -), 2(H2 O)'
_chemical_formula_sum 'C16 H22 Cl2 N6 O12'
_chemical_formula_weight 561.3
_chemical_name_systematic
;
2,2'-{1,1'-[2,2'-Oxalylbis(hydrazin-2-yl-1-ylidene)]diethylidyne}dipyridinium
bis(perchlorate) dihydrate
;
_space_group_IT_number 14
_symmetry_cell_setting monoclinic
_symmetry_space_group_name_Hall '-P 2ybc'
_symmetry_space_group_name_H-M 'P 1 21/c 1'
_atom_sites_solution_hydrogens geom
_atom_sites_solution_primary direct
_atom_sites_solution_secondary difmap
_audit_conform_dict_name cif_core.dic
_audit_conform_dict_version 2.3
_audit_creation_method 'WinGX routine CIF_UPDATE'
_cell_angle_alpha 90
_cell_angle_beta 90.240(3)
_cell_angle_gamma 90
_cell_formula_units_Z 2
_cell_length_a 7.0166(3)
_cell_length_b 15.6855(5)
_cell_length_c 10.1152(4)
_cell_measurement_reflns_used 4422
_cell_measurement_temperature 130(2)
_cell_measurement_theta_max 32.22
_cell_measurement_theta_min 2.89
_cell_volume 1113.26(7)
_computing_cell_refinement
;
CrysAlis Pro  (Oxford Diffraction, 2009)
;
_computing_data_collection
;
CrysAlis Pro  (Oxford Diffraction, 2009)
;
_computing_data_reduction
;
CrysAlis Pro  (Oxford Diffraction, 2009)
;
_computing_molecular_graphics
;
ORTEP-3 for Windows (Farrugia, 1997) and Mercury (Macrae <i>et al.</i>,
2006)
;
_computing_publication_material 'SHELXL97 (Sheldrick, 2008)'
_computing_structure_refinement 'SHELXL97 (Sheldrick, 2008)'
_computing_structure_solution 'SHELXS97 (Sheldrick, 2008)'
_diffrn_ambient_temperature 130(2)
_diffrn_detector_area_resol_mean 16.356
_diffrn_measured_fraction_theta_full 0.999
_diffrn_measured_fraction_theta_max 0.999
_diffrn_measurement_device_type 'Oxford Diffraction XcaliburS CCD'
_diffrn_measurement_method '\w scans and \f scans'
_diffrn_radiation_monochromator graphite
_diffrn_radiation_type MoK\a
_diffrn_radiation_wavelength 0.71073
_diffrn_reflns_av_R_equivalents 0.0367
_diffrn_reflns_limit_h_max 10
_diffrn_reflns_limit_h_min -9
_diffrn_reflns_limit_k_max 20
_diffrn_reflns_limit_k_min -22
_diffrn_reflns_limit_l_max 14
_diffrn_reflns_limit_l_min -12
_diffrn_reflns_number 12596
_diffrn_reflns_theta_full 30.5
_diffrn_reflns_theta_max 30.5
_diffrn_reflns_theta_min 2.9
_exptl_absorpt_coefficient_mu 0.37
_exptl_absorpt_correction_T_max 0.929
_exptl_absorpt_correction_T_min 0.875
_exptl_absorpt_correction_type multi-scan
_exptl_absorpt_process_details
;
(CrysAlis Pro; Oxford Diffraction, 2009)
;
_exptl_crystal_colour colourless
_exptl_crystal_density_diffrn 1.674
_exptl_crystal_density_method 'not measured'
_exptl_crystal_description plate
_exptl_crystal_F_000 580
_exptl_crystal_size_max 0.4
_exptl_crystal_size_mid 0.3
_exptl_crystal_size_min 0.2
_refine_diff_density_max 0.689
_refine_diff_density_min -0.483
_refine_ls_extinction_method none
_refine_ls_goodness_of_fit_ref 0.984
_refine_ls_hydrogen_treatment mixed
_refine_ls_matrix_type full
_refine_ls_number_parameters 173
_refine_ls_number_reflns 3402
_refine_ls_number_restraints 2
_refine_ls_restrained_S_all 0.984
_refine_ls_R_factor_all 0.0594
_refine_ls_R_factor_gt 0.0427
_refine_ls_shift/su_max 0
_refine_ls_shift/su_mean 0
_refine_ls_structure_factor_coef Fsqd
_refine_ls_weighting_details 'calc w=1/[\s^2^(Fo^2^)+(0.0575P)^2^] where P=(Fo^2^+2Fc^2^)/3'
_refine_ls_weighting_scheme calc
_refine_ls_wR_factor_gt 0.1018
_refine_ls_wR_factor_ref 0.1054
_reflns_number_gt 2504
_reflns_number_total 3402
_reflns_threshold_expression I>2sigma(I)
_cod_data_source_file gk2261.cif
_cod_data_source_block I
_cod_original_sg_symbol_H-M 'P 21/c'
_cod_database_code 2225543
_cod_database_fobs_code 2225543

loop_
_symmetry_equiv_pos_as_xyz
'x, y, z'
'-x, y+1/2, -z+1/2'
'-x, -y, -z'
'x, -y-1/2, z-1/2'

loop_
_atom_site_type_symbol
_atom_site_label
_atom_site_fract_x
_atom_site_fract_y
_atom_site_fract_z
_atom_site_U_iso_or_equiv
_atom_site_adp_type
_atom_site_calc_flag
_atom_site_refinement_flags
_atom_site_occupancy
_atom_site_disorder_assembly
_atom_site_disorder_group
Cl Cl1 -0.06740(7) 0.17109(3) 0.03091(5) 0.02258(12) Uani d . 1 . .
O O1 0.5097(2) -0.08816(8) 0.10597(12) 0.0239(3) Uani d . 1 . .
O O2 -0.0958(2) 0.23504(9) -0.06811(15) 0.0357(4) Uani d . 1 . .
O O3 -0.2032(3) 0.18404(10) 0.13518(17) 0.0553(6) Uani d . 1 . .
O O4 -0.0935(2) 0.08764(8) -0.02205(14) 0.0331(3) Uani d . 1 . .
O O5 0.1188(3) 0.17823(11) 0.0853(3) 0.0705(7) Uani d . 1 . .
O O6 0.3496(2) -0.14953(9) 0.35088(15) 0.0285(3) Uani d D 1 . .
N N1 0.2466(2) -0.01871(9) 0.50693(15) 0.0167(3) Uani d . 1 . .
N N2 0.3686(2) 0.03179(9) 0.27403(15) 0.0190(2) Uani d . 1 . .
N N3 0.4253(2) 0.05006(10) 0.14877(14) 0.0190(2) Uani d . 1 . .
C C1 0.2678(2) 0.06619(11) 0.48485(17) 0.0168(3) Uani d . 1 . .
C C2 0.2139(3) 0.12184(11) 0.58310(18) 0.0206(4) Uani d . 1 . .
H H2 0.2278 0.1815 0.5705 0.025 Uiso calc R 1 . .
C C3 0.1395(3) 0.09094(12) 0.70044(18) 0.0226(4) Uani d . 1 . .
H H3 0.1008 0.1295 0.7675 0.027 Uiso calc R 1 . .
C C4 0.1214(2) 0.00423(12) 0.72004(18) 0.0214(4) Uani d . 1 . .
H H4 0.0714 -0.0176 0.8004 0.026 Uiso calc R 1 . .
C C5 0.1775(2) -0.05004(11) 0.62031(17) 0.0193(4) Uani d . 1 . .
H H5 0.1672 -0.11 0.632 0.023 Uiso calc R 1 . .
C C6 0.3414(2) 0.09391(11) 0.35522(17) 0.0174(3) Uani d . 1 . .
C C7 0.3775(3) 0.18669(11) 0.3335(2) 0.0271(4) Uani d . 1 . .
H H7A 0.4424 0.1947 0.2488 0.041 Uiso calc R 1 . .
H H7B 0.4579 0.2088 0.4052 0.041 Uiso calc R 1 . .
H H7C 0.2559 0.2174 0.3323 0.041 Uiso calc R 1 . .
C C8 0.4826(2) -0.01508(11) 0.07098(18) 0.0188(3) Uani d . 1 . .
H H1N 0.279(3) -0.0545(14) 0.449(2) 0.026(4) Uiso d . 1 . .
H H3N 0.401(3) 0.0985(14) 0.118(2) 0.026(4) Uiso d . 1 . .
H H6A 0.388(4) -0.1348(17) 0.2784(19) 0.049(6) Uiso d D 1 . .
H H6B 0.295(4) -0.1971(13) 0.351(3) 0.049(6) Uiso d D 1 . .

loop_
_atom_site_aniso_label
_atom_site_aniso_U_11
_atom_site_aniso_U_22
_atom_site_aniso_U_33
_atom_site_aniso_U_12
_atom_site_aniso_U_13
_atom_site_aniso_U_23
Cl1 0.0305(2) 0.01659(19) 0.0206(2) 0.00294(16) 0.00279(17) 0.00130(16)
O1 0.0335(7) 0.0212(6) 0.0172(7) 0.0020(5) 0.0033(5) 0.0015(5)
O2 0.0530(10) 0.0281(7) 0.0262(8) 0.0080(7) 0.0064(7) 0.0114(6)
O3 0.1039(16) 0.0265(8) 0.0358(10) 0.0169(9) 0.0408(10) 0.0046(7)
O4 0.0494(9) 0.0214(7) 0.0285(8) -0.0010(6) 0.0064(7) -0.0057(6)
O5 0.0498(12) 0.0292(9) 0.132(2) -0.0002(8) -0.0469(13) 0.0052(10)
O6 0.0401(8) 0.0207(7) 0.0247(8) -0.0045(6) 0.0116(6) -0.0010(6)
N1 0.0174(7) 0.0175(7) 0.0153(7) 0.0006(5) 0.0009(6) -0.0004(5)
N2 0.0242(6) 0.0206(5) 0.0121(5) 0.0002(4) 0.0031(4) 0.0024(4)
N3 0.0242(6) 0.0206(5) 0.0121(5) 0.0002(4) 0.0031(4) 0.0024(4)
C1 0.0158(8) 0.0182(8) 0.0163(8) 0.0001(6) 0.0001(6) 0.0010(6)
C2 0.0240(9) 0.0183(8) 0.0195(9) 0.0002(6) 0.0019(7) -0.0013(6)
C3 0.0258(9) 0.0258(9) 0.0161(9) 0.0000(7) 0.0011(7) -0.0035(7)
C4 0.0222(9) 0.0274(9) 0.0145(8) -0.0003(7) 0.0016(7) 0.0035(7)
C5 0.0193(9) 0.0207(8) 0.0180(9) -0.0016(6) -0.0011(7) 0.0038(7)
C6 0.0170(8) 0.0195(8) 0.0156(8) -0.0005(6) 0.0019(6) 0.0004(6)
C7 0.0410(12) 0.0193(9) 0.0209(10) -0.0028(8) 0.0097(8) 0.0014(7)
C8 0.0192(8) 0.0219(8) 0.0151(8) -0.0031(6) 0.0012(6) -0.0016(7)

loop_
_atom_type_symbol
_atom_type_description
_atom_type_scat_dispersion_real
_atom_type_scat_dispersion_imag
_atom_type_scat_source
Cl Cl 0.1484 0.1585 'International Tables Vol C Tables 4.2.6.8 and 6.1.1.4'
O O 0.0106 0.006 'International Tables Vol C Tables 4.2.6.8 and 6.1.1.4'
N N 0.0061 0.0033 'International Tables Vol C Tables 4.2.6.8 and 6.1.1.4'
C C 0.0033 0.0016 'International Tables Vol C Tables 4.2.6.8 and 6.1.1.4'
H H 0 0 'International Tables Vol C Tables 4.2.6.8 and 6.1.1.4'

loop_
_geom_angle_atom_site_label_1
_geom_angle_atom_site_label_2
_geom_angle_atom_site_label_3
_geom_angle_site_symmetry_1
_geom_angle_site_symmetry_3
_geom_angle
_geom_angle_publ_flag
O5 Cl1 O4 . . 109.55(10) ?
O5 Cl1 O2 . . 109.96(11) ?
O4 Cl1 O2 . . 111.30(9) ?
O5 Cl1 O3 . . 108.40(14) ?
O4 Cl1 O3 . . 108.69(10) ?
O2 Cl1 O3 . . 108.87(9) ?
H6A O6 H6B . . 114(3) ?
C5 N1 C1 . . 122.70(15) ?
C5 N1 H1N . . 116.7(15) ?
C1 N1 H1N . . 120.6(15) ?
C6 N2 N3 . . 118.61(14) ?
C8 N3 N2 . . 118.15(15) ?
C8 N3 H3N . . 122.0(14) ?
N2 N3 H3N . . 118.4(15) ?
N1 C1 C2 . . 118.18(16) ?
N1 C1 C6 . . 118.26(15) ?
C2 C1 C6 . . 123.53(16) ?
C1 C2 C3 . . 120.13(17) ?
C1 C2 H2 . . 119.9 ?
C3 C2 H2 . . 119.9 ?
C4 C3 C2 . . 120.17(17) ?
C4 C3 H3 . . 119.9 ?
C2 C3 H3 . . 119.9 ?
C5 C4 C3 . . 118.46(17) ?
C5 C4 H4 . . 120.8 ?
C3 C4 H4 . . 120.8 ?
N1 C5 C4 . . 120.35(16) ?
N1 C5 H5 . . 119.8 ?
C4 C5 H5 . . 119.8 ?
N2 C6 C1 . . 113.35(15) ?
N2 C6 C7 . . 128.13(17) ?
C1 C6 C7 . . 118.52(15) ?
C6 C7 H7A . . 109.5 ?
C6 C7 H7B . . 109.5 ?
H7A C7 H7B . . 109.5 ?
C6 C7 H7C . . 109.5 ?
H7A C7 H7C . . 109.5 ?
H7B C7 H7C . . 109.5 ?
O1 C8 N3 . . 126.18(17) ?
O1 C8 C8 . 3_655 122.6(2) ?
N3 C8 C8 . 3_655 111.16(18) ?

loop_
_geom_bond_atom_site_label_1
_geom_bond_atom_site_label_2
_geom_bond_site_symmetry_2
_geom_bond_distance
_geom_bond_publ_flag
Cl1 O5 . 1.4198(17) ?
Cl1 O4 . 1.4259(14) ?
Cl1 O2 . 1.4309(14) ?
Cl1 O3 . 1.4386(17) ?
O1 C8 . 1.214(2) ?
O6 H6A . 0.815(17) ?
O6 H6B . 0.839(17) ?
N1 C5 . 1.340(2) ?
N1 C1 . 1.359(2) ?
N1 H1N . 0.84(2) ?
N2 C6 . 1.289(2) ?
N2 N3 . 1.360(2) ?
N3 C8 . 1.352(2) ?
N3 H3N . 0.84(2) ?
C1 C2 . 1.377(2) ?
C1 C6 . 1.477(2) ?
C2 C3 . 1.386(3) ?
C2 H2 . 0.95 ?
C3 C4 . 1.381(3) ?
C3 H3 . 0.95 ?
C4 C5 . 1.379(3) ?
C4 H4 . 0.95 ?
C5 H5 . 0.95 ?
C6 C7 . 1.493(2) ?
C7 H7A . 0.98 ?
C7 H7B . 0.98 ?
C7 H7C . 0.98 ?
C8 C8 3_655 1.532(4) ?

loop_
_geom_hbond_atom_site_label_D
_geom_hbond_atom_site_label_H
_geom_hbond_atom_site_label_A
_geom_hbond_site_symmetry_A
_geom_hbond_distance_DH
_geom_hbond_distance_HA
_geom_hbond_distance_DA
_geom_hbond_angle_DHA
_geom_hbond_publ_flag
N1 H1N O6 . 0.84(2) 1.86(2) 2.690(2) 168(2) yes
N1 H1N N2 . 0.84(2) 2.32(2) 2.632(2) 102(2) yes
N3 H3N O5 . 0.84(2) 2.36(2) 3.011(2) 134(2) yes
N3 H3N O1 3_655 0.84(2) 2.36(2) 2.686(2) 104(2) yes
O6 H6A O1 . 0.82(2) 2.08(2) 2.889(2) 173(2) yes
O6 H6A N2 . 0.82(2) 2.62(3) 2.952(2) 106(2) no
O6 H6B O3 2_545 0.84(2) 1.98(2) 2.809(2) 171(2) yes
C2 H2 O5 5_555 0.95 2.33 3.206(2) 152 no
C4 H4 O4 3_556 0.95 2.50 3.384(2) 155 no
C5 H5 O2 2_545 0.95 2.56 3.460(2) 157 no
C7 H7A N3 . 0.98 2.49 2.864(2) 103 no

loop_
_geom_torsion_atom_site_label_1
_geom_torsion_atom_site_label_2
_geom_torsion_atom_site_label_3
_geom_torsion_atom_site_label_4
_geom_torsion_site_symmetry_1
_geom_torsion_site_symmetry_2
_geom_torsion_site_symmetry_3
_geom_torsion_site_symmetry_4
_geom_torsion
_geom_torsion_publ_flag
C6 N2 N3 C8 . . . . 169.62(16) ?
C5 N1 C1 C2 . . . . -0.7(2) ?
C5 N1 C1 C6 . . . . -178.72(16) ?
N1 C1 C2 C3 . . . . -0.3(3) ?
C6 C1 C2 C3 . . . . 177.63(16) ?
C1 C2 C3 C4 . . . . 0.9(3) ?
C2 C3 C4 C5 . . . . -0.5(3) ?
C1 N1 C5 C4 . . . . 1.1(3) ?
C3 C4 C5 N1 . . . . -0.5(3) ?
N3 N2 C6 C1 . . . . 176.07(14) ?
N3 N2 C6 C7 . . . . -4.8(3) ?
N1 C1 C6 N2 . . . . 3.3(2) ?
C2 C1 C6 N2 . . . . -174.65(17) ?
N1 C1 C6 C7 . . . . -175.92(16) ?
C2 C1 C6 C7 . . . . 6.1(3) ?
N2 N3 C8 O1 . . . . -9.0(3) ?
N2 N3 C8 C8 . . . 3_655 172.93(16) ?
